data_9014676
loop_
_publ_author_name
'Pontonnier, L.'
'Caillet, M.'
'Aleonard, S.'

_publ_section_title
;
 Etude des systemes Me(I)2 Be F4 - Na2 Be F4
 _cod_database_code 1008068
;
_journal_name_full 'Materials Research Bulletin'
_journal_page_first 799
_journal_page_last 812
_journal_paper_doi 10.1016/0025-5408(72)90130-4
_journal_volume 7
_journal_year 1972
_chemical_formula_sum 'Be2 F8 Na Rb3'
_space_group_IT_number 164
_symmetry_space_group_name_Hall '-P 3 2"'
_symmetry_space_group_name_H-M 'P -3 m 1'
_cell_angle_alpha 90
_cell_angle_beta 90
_cell_angle_gamma 120
_cell_length_a 5.805
_cell_length_b 5.805
_cell_length_c 7.556
_cell_formula_units_Z 1
_cell_volume 220.509
_database_code_amcsd 0016010
_exptl_crystal_density_diffrn 3.384
_cod_duplicate_entry 1008068
_cod_original_formula_sum 'Na Rb3 Be2 F8'
_cod_database_code 9014676
_amcsd_formula_title 'Be F4 Na0.5 Rb1.5'

loop_
_space_group_symop_operation_xyz
x,y,z
-y,-x,z
y,-x+y,-z
-x,-x+y,-z
-x+y,-x,z
-x+y,y,z
-x,-y,-z
y,x,-z
-y,x-y,z
x,x-y,z
x-y,x,-z
x-y,-y,-z

loop_
_atom_site_label
_atom_site_fract_x
_atom_site_fract_y
_atom_site_fract_z
Na1 0.00000 0.00000 0.00000
Rb1 0.00000 0.00000 0.50000
Rb2 0.33333 0.66667 0.14500
Be1 0.33333 0.66667 0.74300
F1 0.33333 0.66667 0.54200
F2 0.18800 -0.18800 -0.17300

loop_
_cod_related_entry_id
_cod_related_entry_database
_cod_related_entry_code
1 AMCSD 0016010
